data_7055906
loop_
_publ_author_name
'Saha, Pinaki'
'Samanta, Debasish'
'Ghosh, Prasanta'

_publ_section_title
;
 Glyoxalbis(2-methylmercaptoanil) complexes of nickel and ruthenium:
 radical versus non-radical states
;
_journal_issue 3
_journal_name_full 'New J. Chem.'
_journal_page_first 1149
_journal_paper_doi 10.1039/C6NJ02903E
_journal_volume 41
_journal_year 2017
_chemical_formula_moiety 'C34 H31 Cl N2 P Ru S2, Cl, H2 O'
_chemical_formula_sum 'C34 H33 Cl2 N2 O P Ru S2'
_chemical_formula_weight 752.68
_space_group_crystal_system hexagonal
_space_group_IT_number 176
_space_group_name_Hall '-P 6c'
_space_group_name_H-M_alt 'P 63/m'
_symmetry_space_group_name_Hall '-P 6c'
_symmetry_space_group_name_H-M 'P 63/m'
_atom_sites_solution_hydrogens geom
_audit_creation_method SHELXL-2013
_audit_update_record
;
2016-08-04 deposited with the CCDC.
2016-12-15 downloaded from the CCDC.
;
_cell_angle_alpha 90
_cell_angle_beta 90
_cell_angle_gamma 120
_cell_formula_units_Z 6
_cell_length_a 19.963(5)
_cell_length_b 19.963(5)
_cell_length_c 15.819(5)
_cell_measurement_reflns_used 9468
_cell_measurement_temperature 273(2)
_cell_measurement_theta_max 26.79
_cell_measurement_theta_min 2.35
_cell_volume 5460(3)
_computing_cell_refinement 'Bruker SAINT'
_computing_data_collection 'Bruker APEX2'
_computing_data_reduction 'Bruker SAINT'
_computing_structure_refinement 'SHELXL-2014/6 (Sheldrick, 2014)'
_computing_structure_solution 'SHELXS-97 (Sheldrick 2008)'
_diffrn_ambient_temperature 273(2)
_diffrn_measured_fraction_theta_full 0.999
_diffrn_measured_fraction_theta_max 0.997
_diffrn_measurement_device_type 'Bruker APEX-II CCD'
_diffrn_measurement_method '\f and \w scans'
_diffrn_radiation_type MoK\a
_diffrn_radiation_wavelength 0.71073
_diffrn_reflns_av_R_equivalents 0.0402
_diffrn_reflns_av_unetI/netI 0.0228
_diffrn_reflns_Laue_measured_fraction_full 0.999
_diffrn_reflns_Laue_measured_fraction_max 0.997
_diffrn_reflns_limit_h_max 20
_diffrn_reflns_limit_h_min -25
_diffrn_reflns_limit_k_max 25
_diffrn_reflns_limit_k_min -25
_diffrn_reflns_limit_l_max 20
_diffrn_reflns_limit_l_min -20
_diffrn_reflns_number 32957
_diffrn_reflns_point_group_measured_fraction_full 0.999
_diffrn_reflns_point_group_measured_fraction_max 0.997
_diffrn_reflns_theta_full 25.242
_diffrn_reflns_theta_max 27.487
_diffrn_reflns_theta_min 1.745
_exptl_absorpt_coefficient_mu 0.764
_exptl_absorpt_correction_T_max 0.850
_exptl_absorpt_correction_T_min 0.701
_exptl_absorpt_correction_type multi-scan
_exptl_absorpt_process_details 'APEX2 (Bruker AXS Inc. 2007)'
_exptl_crystal_colour green
_exptl_crystal_density_diffrn 1.374
_exptl_crystal_description prism
_exptl_crystal_F_000 2304
_exptl_crystal_size_max 0.520
_exptl_crystal_size_mid 0.380
_exptl_crystal_size_min 0.220
_refine_diff_density_max 1.132
_refine_diff_density_min -0.376
_refine_diff_density_rms 0.106
_refine_ls_extinction_method none
_refine_ls_goodness_of_fit_ref 1.061
_refine_ls_hydrogen_treatment constr
_refine_ls_matrix_type full
_refine_ls_number_parameters 213
_refine_ls_number_reflns 4313
_refine_ls_number_restraints 108
_refine_ls_restrained_S_all 1.081
_refine_ls_R_factor_all 0.0704
_refine_ls_R_factor_gt 0.0532
_refine_ls_shift/su_max 0.001
_refine_ls_shift/su_mean 0.000
_refine_ls_structure_factor_coef Fsqd
_refine_ls_weighting_details
;
 w=1/[\s^2^(Fo^2^)+(0.1012P)^2^+4.4103P]
 where P=(Fo^2^+2Fc^2^)/3
;
_refine_ls_weighting_scheme calc
_refine_ls_wR_factor_gt 0.1523
_refine_ls_wR_factor_ref 0.1773
_reflns_Friedel_coverage 0.000
_reflns_number_gt 3265
_reflns_number_total 4313
_reflns_threshold_expression 'I > 2\s(I)'
_cod_data_source_file c6nj02903e2.cif
_cod_data_source_block 3Cl_H2O
_cod_depositor_comments 'Adding full bibliography for 7055903--7055906.cif.'
_cod_database_code 7055906
_shelx_space_group_comment
;
The symmetry employed for this shelxl refinement is uniquely defined
by the following loop, which should always be used as a source of
symmetry information in preference to the above space-group names.
They are only intended as comments.
;
_shelx_estimated_absorpt_t_min 0.692
_shelx_estimated_absorpt_t_max 0.850
_shelxl_version_number 2013-2

loop_
_space_group_symop_operation_xyz
'x, y, z'
'-y, x-y, z'
'-x+y, -x, z'
'-x, -y, z+1/2'
'y, -x+y, z+1/2'
'x-y, x, z+1/2'
'-x, -y, -z'
'y, -x+y, -z'
'x-y, x, -z'
'x, y, -z-1/2'
'-y, x-y, -z-1/2'
'-x+y, -x, -z-1/2'

loop_
_atom_site_label
_atom_site_type_symbol
_atom_site_fract_x
_atom_site_fract_y
_atom_site_fract_z
_atom_site_U_iso_or_equiv
_atom_site_adp_type
_atom_site_occupancy
_atom_site_site_symmetry_order
_atom_site_calc_flag
_atom_site_refinement_flags_posn
_atom_site_refinement_flags_adp
_atom_site_refinement_flags_occupancy
_atom_site_disorder_assembly
_atom_site_disorder_group
Ru1 Ru 0.65569(2) 0.56816(2) 0.7500 0.04934(18) Uani 1 2 d S T P A .
Cl1 Cl 0.55776(9) 0.42976(9) 0.7500 0.0656(4) Uani 1 2 d S T P . .
C1 C 0.6953(4) 0.4553(3) 0.6093(3) 0.0911(16) Uani 1 1 d . . . . .
H1A H 0.6417 0.4189 0.6197 0.137 Uiso 1 1 calc R U . . .
H1B H 0.7268 0.4452 0.6469 0.137 Uiso 1 1 calc R U . . .
H1C H 0.7078 0.4504 0.5518 0.137 Uiso 1 1 calc R U . . .
S2 S 0.71320(6) 0.55286(6) 0.62690(7) 0.0587(3) Uani 1 1 d . . . . .
C3 C 0.6499(2) 0.5608(2) 0.5523(3) 0.0581(10) Uani 1 1 d . . . . .
C4 C 0.6583(3) 0.5536(3) 0.4670(3) 0.0723(12) Uani 1 1 d . . . . .
H4 H 0.6930 0.5386 0.4479 0.087 Uiso 1 1 calc R U . . .
C5 C 0.6155(3) 0.5686(3) 0.4100(3) 0.0858(15) Uani 1 1 d . . . . .
H5 H 0.6209 0.5630 0.3525 0.103 Uiso 1 1 calc R U . . .
C6 C 0.5654(3) 0.5914(3) 0.4368(3) 0.0847(15) Uani 1 1 d . . . . .
H6 H 0.5379 0.6026 0.3972 0.102 Uiso 1 1 calc R U . . .
C7 C 0.5546(3) 0.5983(3) 0.5222(3) 0.0752(12) Uani 1 1 d . . . . .
H7 H 0.5203 0.6141 0.5403 0.090 Uiso 1 1 calc R U . . .
C8 C 0.5958(2) 0.5811(2) 0.5803(3) 0.0607(9) Uani 1 1 d . . . . .
N9 N 0.58707(18) 0.58356(19) 0.6690(2) 0.0567(7) Uani 1 1 d . . . . .
C10 C 0.5320(3) 0.5904(3) 0.7047(3) 0.0684(11) Uani 1 1 d . . . . .
H10 H 0.4951 0.5950 0.6734 0.082 Uiso 1 1 calc R U . . .
P1 P 0.74969(9) 0.69811(9) 0.7500 0.0565(4) Uani 1 2 d S T P . .
C11 C 0.8513(4) 0.7215(4) 0.7500 0.0699(16) Uani 1 2 d S TU P A .
C12 C 0.9085(5) 0.7979(6) 0.7500 0.115(3) Uani 1 2 d S TU P . .
H12 H 0.8966 0.8374 0.7500 0.138 Uiso 1 2 calc R U P A .
C13 C 0.9898(6) 0.8151(7) 0.7500 0.133(4) Uani 1 2 d S TU P A .
H13 H 1.0304 0.8660 0.7500 0.160 Uiso 1 2 calc R U P . .
C14 C 1.0045(6) 0.7546(7) 0.7500 0.119(3) Uani 1 2 d S TU P . .
H14 H 1.0555 0.7652 0.7500 0.143 Uiso 1 2 calc R U P A .
C15 C 0.9468(4) 0.6806(6) 0.7500 0.090(2) Uani 1 2 d S TU P A .
H15 H 0.9582 0.6407 0.7500 0.108 Uiso 1 2 calc R U P . .
C16 C 0.8714(3) 0.6636(4) 0.7500 0.0663(15) Uani 1 2 d S TU P . .
H16 H 0.8323 0.6121 0.7500 0.080 Uiso 1 2 calc R U P A .
C21 C 0.7424(6) 0.7484(6) 0.8441(4) 0.0758(15) Uani 0.678(15) 1 d G U P A 1
C22 C 0.7791(6) 0.7435(5) 0.9166(5) 0.088(2) Uani 0.678(15) 1 d G U P A 1
H22 H 0.8146 0.7263 0.9129 0.106 Uiso 0.678(15) 1 calc R U P A 1
C23 C 0.7628(7) 0.7643(6) 0.9945(4) 0.111(3) Uani 0.678(15) 1 d G U P A 1
H23 H 0.7874 0.7611 1.0430 0.133 Uiso 0.678(15) 1 calc R U P A 1
C24 C 0.7098(7) 0.7900(6) 0.9999(6) 0.134(4) Uani 0.678(15) 1 d G U P A 1
H24 H 0.6990 0.8039 1.0521 0.161 Uiso 0.678(15) 1 calc R U P A 1
C25 C 0.6731(6) 0.7949(7) 0.9275(8) 0.140(4) Uani 0.678(15) 1 d G U P A 1
H25 H 0.6376 0.8121 0.9312 0.168 Uiso 0.678(15) 1 calc R U P A 1
C26 C 0.6894(7) 0.7741(8) 0.8496(6) 0.121(4) Uani 0.678(15) 1 d G U P A 1
H26 H 0.6648 0.7773 0.8011 0.145 Uiso 0.678(15) 1 calc R U P A 1
C21' C 0.7497(13) 0.7486(14) 0.8457(9) 0.0758(15) Uani 0.322(15) 1 d G U P A 2
C22' C 0.8093(12) 0.7659(11) 0.9026(11) 0.088(2) Uani 0.322(15) 1 d G U P A 2
H22' H 0.8506 0.7596 0.8868 0.106 Uiso 0.322(15) 1 calc R U P A 2
C23' C 0.8070(14) 0.7927(12) 0.9830(10) 0.111(3) Uani 0.322(15) 1 d G U P A 2
H23' H 0.8468 0.8042 1.0211 0.133 Uiso 0.322(15) 1 calc R U P A 2
C24' C 0.7451(15) 0.8021(13) 1.0066(12) 0.134(4) Uani 0.322(15) 1 d G U P A 2
H24' H 0.7436 0.8200 1.0605 0.161 Uiso 0.322(15) 1 calc R U P A 2
C25' C 0.6856(13) 0.7848(17) 0.9497(18) 0.140(4) Uani 0.322(15) 1 d G U P A 2
H25' H 0.6442 0.7912 0.9655 0.168 Uiso 0.322(15) 1 calc R U P A 2
C26' C 0.6879(13) 0.7581(18) 0.8693(16) 0.121(4) Uani 0.322(15) 1 d G U P A 2
H26' H 0.6480 0.7465 0.8312 0.145 Uiso 0.322(15) 1 calc R U P A 2
Cl2 Cl 0.4323(3) 0.6766(3) 0.6013(3) 0.1402(15) Uani 0.5 1 d . . P . .
O30 O 0.5379(6) 0.7922(5) 0.7500 0.112(3) Uani 0.727(11) 2 d S T P B 1
O30' O 0.4797(17) 0.7980(14) 0.7500 0.112(3) Uani 0.273(11) 2 d S T P B 2

loop_
_atom_site_aniso_label
_atom_site_aniso_U_11
_atom_site_aniso_U_22
_atom_site_aniso_U_33
_atom_site_aniso_U_23
_atom_site_aniso_U_13
_atom_site_aniso_U_12
Ru1 0.0530(3) 0.0580(3) 0.0418(3) 0.000 0.000 0.0313(2)
Cl1 0.0689(8) 0.0657(8) 0.0534(8) 0.000 0.000 0.0272(7)
C1 0.135(5) 0.088(3) 0.074(3) -0.008(3) 0.012(3) 0.074(4)
S2 0.0629(6) 0.0687(6) 0.0487(5) -0.0007(4) 0.0042(4) 0.0360(5)
C3 0.059(2) 0.063(2) 0.043(2) 0.0021(16) -0.0008(16) 0.0244(17)
C4 0.075(3) 0.077(3) 0.050(2) 0.000(2) 0.003(2) 0.027(2)
C5 0.092(4) 0.093(3) 0.047(2) 0.002(2) -0.002(2) 0.027(3)
C6 0.089(3) 0.095(3) 0.054(3) 0.013(2) -0.015(2) 0.034(3)
C7 0.073(3) 0.087(3) 0.062(3) 0.010(2) -0.008(2) 0.037(2)
C8 0.065(2) 0.068(2) 0.046(2) 0.0020(17) -0.0066(17) 0.0304(19)
N9 0.0555(17) 0.0674(19) 0.0494(18) 0.0015(14) -0.0042(14) 0.0323(15)
C10 0.062(2) 0.089(3) 0.066(3) 0.001(2) -0.004(2) 0.047(2)
P1 0.0606(8) 0.0579(8) 0.0545(8) 0.000 0.000 0.0321(7)
C11 0.056(3) 0.077(4) 0.064(4) 0.000 0.000 0.024(3)
C12 0.081(5) 0.101(5) 0.141(7) 0.000 0.000 0.029(4)
C13 0.084(5) 0.120(7) 0.154(8) 0.000 0.000 0.020(5)
C14 0.085(5) 0.143(7) 0.123(7) 0.000 0.000 0.053(5)
C15 0.076(4) 0.117(5) 0.079(4) 0.000 0.000 0.049(4)
C16 0.058(3) 0.089(4) 0.055(3) 0.000 0.000 0.040(3)
C21 0.088(3) 0.062(2) 0.078(3) -0.006(2) 0.010(2) 0.038(2)
C22 0.097(6) 0.089(5) 0.070(4) -0.009(3) 0.008(4) 0.039(4)
C23 0.129(7) 0.097(5) 0.087(5) -0.018(4) 0.004(5) 0.041(5)
C24 0.144(7) 0.128(5) 0.129(6) -0.030(4) 0.018(5) 0.067(5)
C25 0.154(6) 0.147(6) 0.150(7) -0.029(5) 0.017(5) 0.098(5)
C26 0.138(5) 0.120(6) 0.131(6) -0.027(5) 0.013(4) 0.084(4)
C21' 0.088(3) 0.062(2) 0.078(3) -0.006(2) 0.010(2) 0.038(2)
C22' 0.097(6) 0.089(5) 0.070(4) -0.009(3) 0.008(4) 0.039(4)
C23' 0.129(7) 0.097(5) 0.087(5) -0.018(4) 0.004(5) 0.041(5)
C24' 0.144(7) 0.128(5) 0.129(6) -0.030(4) 0.018(5) 0.067(5)
C25' 0.154(6) 0.147(6) 0.150(7) -0.029(5) 0.017(5) 0.098(5)
C26' 0.138(5) 0.120(6) 0.131(6) -0.027(5) 0.013(4) 0.084(4)
Cl2 0.159(4) 0.172(4) 0.120(3) 0.031(3) 0.022(3) 0.106(3)
O30 0.137(8) 0.108(5) 0.079(4) 0.000 0.000 0.052(6)
O30' 0.137(8) 0.108(5) 0.079(4) 0.000 0.000 0.052(6)

loop_
_atom_type_symbol
_atom_type_description
_atom_type_scat_dispersion_real
_atom_type_scat_dispersion_imag
_atom_type_scat_source
C C 0.0033 0.0016 'International Tables Vol C Tables 4.2.6.8 and 6.1.1.4'
H H 0.0000 0.0000 'International Tables Vol C Tables 4.2.6.8 and 6.1.1.4'
Cl Cl 0.1484 0.1585 'International Tables Vol C Tables 4.2.6.8 and 6.1.1.4'
N N 0.0061 0.0033 'International Tables Vol C Tables 4.2.6.8 and 6.1.1.4'
O O 0.0106 0.0060 'International Tables Vol C Tables 4.2.6.8 and 6.1.1.4'
P P 0.1023 0.0942 'International Tables Vol C Tables 4.2.6.8 and 6.1.1.4'
Ru Ru -1.2594 0.8363 'International Tables Vol C Tables 4.2.6.8 and 6.1.1.4'
S S 0.1246 0.1234 'International Tables Vol C Tables 4.2.6.8 and 6.1.1.4'

loop_
_geom_angle_atom_site_label_1
_geom_angle_atom_site_label_2
_geom_angle_atom_site_label_3
_geom_angle
_geom_angle_site_symmetry_1
_geom_angle_site_symmetry_3
N9 Ru1 N9 79.27(19) . 10_557
N9 Ru1 P1 93.50(10) . .
N9 Ru1 P1 93.50(10) 10_557 .
N9 Ru1 S2 163.88(10) . 10_557
N9 Ru1 S2 84.63(10) 10_557 10_557
P1 Ru1 S2 88.33(3) . 10_557
N9 Ru1 S2 84.63(10) . .
N9 Ru1 S2 163.88(10) 10_557 .
P1 Ru1 S2 88.33(3) . .
S2 Ru1 S2 111.44(6) 10_557 .
N9 Ru1 Cl1 87.25(10) . .
N9 Ru1 Cl1 87.25(10) 10_557 .
P1 Ru1 Cl1 179.02(6) . .
S2 Ru1 Cl1 91.12(4) 10_557 .
S2 Ru1 Cl1 91.12(4) . .
S2 C1 H1A 109.5 . .
S2 C1 H1B 109.5 . .
H1A C1 H1B 109.5 . .
S2 C1 H1C 109.5 . .
H1A C1 H1C 109.5 . .
H1B C1 H1C 109.5 . .
C3 S2 C1 102.9(2) . .
C3 S2 Ru1 96.99(15) . .
C1 S2 Ru1 114.71(19) . .
C4 C3 C8 119.5(4) . .
C4 C3 S2 120.5(4) . .
C8 C3 S2 119.8(3) . .
C5 C4 C3 119.9(5) . .
C5 C4 H4 120.1 . .
C3 C4 H4 120.1 . .
C6 C5 C4 120.8(5) . .
C6 C5 H5 119.6 . .
C4 C5 H5 119.6 . .
C5 C6 C7 120.9(5) . .
C5 C6 H6 119.6 . .
C7 C6 H6 119.6 . .
C8 C7 C6 118.8(5) . .
C8 C7 H7 120.6 . .
C6 C7 H7 120.6 . .
C7 C8 C3 120.0(4) . .
C7 C8 N9 123.3(4) . .
C3 C8 N9 116.6(4) . .
C10 N9 C8 123.9(4) . .
C10 N9 Ru1 114.6(3) . .
C8 N9 Ru1 121.4(3) . .
N9 C10 C10 115.7(2) . 10_557
N9 C10 H10 122.1 . .
C10 C10 H10 122.1 10_557 .
C21' P1 C21' 112.7(16) . 10_557
C21' P1 C11 99.5(7) . .
C21' P1 C11 99.5(7) 10_557 .
C11 P1 C21 103.9(3) . 10_557
C11 P1 C21 103.9(3) . .
C21 P1 C21 107.9(7) 10_557 .
C21' P1 Ru1 113.3(7) . .
C21' P1 Ru1 113.3(7) 10_557 .
C11 P1 Ru1 117.2(2) . .
C21 P1 Ru1 111.7(3) 10_557 .
C21 P1 Ru1 111.6(3) . .
C12 C11 C16 119.6(7) . .
C12 C11 P1 118.7(6) . .
C16 C11 P1 121.7(5) . .
C11 C12 C13 117.6(10) . .
C11 C12 H12 121.2 . .
C13 C12 H12 121.2 . .
C14 C13 C12 119.0(10) . .
C14 C13 H13 120.5 . .
C12 C13 H13 120.5 . .
C15 C14 C13 121.5(9) . .
C15 C14 H14 119.2 . .
C13 C14 H14 119.2 . .
C14 C15 C16 120.3(9) . .
C14 C15 H15 119.9 . .
C16 C15 H15 119.9 . .
C15 C16 C11 122.0(7) . .
C15 C16 H16 119.0 . .
C11 C16 H16 119.0 . .
C22 C21 C26 120.0 . .
C22 C21 P1 116.1(6) . .
C26 C21 P1 122.3(6) . .
C23 C22 C21 120.0 . .
C23 C22 H22 120.0 . .
C21 C22 H22 120.0 . .
C24 C23 C22 120.0 . .
C24 C23 H23 120.0 . .
C22 C23 H23 120.0 . .
C23 C24 C25 120.0 . .
C23 C24 H24 120.0 . .
C25 C24 H24 120.0 . .
C26 C25 C24 120.0 . .
C26 C25 H25 120.0 . .
C24 C25 H25 120.0 . .
C25 C26 C21 120.0 . .
C25 C26 H26 120.0 . .
C21 C26 H26 120.0 . .
C22' C21' C26' 120.0 . .
C22' C21' P1 116.1(13) . .
C26' C21' P1 123.0(12) . .
C23' C22' C21' 120.0 . .
C23' C22' H22' 120.0 . .
C21' C22' H22' 120.0 . .
C22' C23' C24' 120.0 . .
C22' C23' H23' 120.0 . .
C24' C23' H23' 120.0 . .
C25' C24' C23' 120.0 . .
C25' C24' H24' 120.0 . .
C23' C24' H24' 120.0 . .
C26' C25' C24' 120.0 . .
C26' C25' H25' 120.0 . .
C24' C25' H25' 120.0 . .
C25' C26' C21' 120.0 . .
C25' C26' H26' 120.0 . .
C21' C26' H26' 120.0 . .

loop_
_geom_bond_atom_site_label_1
_geom_bond_atom_site_label_2
_geom_bond_distance
_geom_bond_site_symmetry_2
Ru1 N9 2.008(3) .
Ru1 N9 2.008(3) 10_557
Ru1 P1 2.3202(17) .
Ru1 S2 2.3566(12) 10_557
Ru1 S2 2.3567(12) .
Ru1 Cl1 2.4606(17) .
C1 S2 1.816(5) .
C1 H1A 0.9600 .
C1 H1B 0.9600 .
C1 H1C 0.9600 .
S2 C3 1.793(4) .
C3 C4 1.377(6) .
C3 C8 1.401(6) .
C4 C5 1.374(8) .
C4 H4 0.9300 .
C5 C6 1.359(8) .
C5 H5 0.9300 .
C6 C7 1.386(7) .
C6 H6 0.9300 .
C7 C8 1.385(6) .
C7 H7 0.9300 .
C8 N9 1.418(5) .
N9 C10 1.303(5) .
C10 C10 1.432(9) 10_557
C10 H10 0.9300 .
P1 C21' 1.818(17) .
P1 C21' 1.818(17) 10_557
P1 C11 1.839(6) .
P1 C21 1.842(8) 10_557
P1 C21 1.842(8) .
C11 C12 1.374(11) .
C11 C16 1.400(9) .
C12 C13 1.483(14) .
C12 H12 0.9300 .
C13 C14 1.378(15) .
C13 H13 0.9300 .
C14 C15 1.346(13) .
C14 H14 0.9300 .
C15 C16 1.368(9) .
C15 H15 0.9300 .
C16 H16 0.9300 .
C21 C22 1.3900 .
C21 C26 1.3900 .
C22 C23 1.3900 .
C22 H22 0.9300 .
C23 C24 1.3900 .
C23 H23 0.9300 .
C24 C25 1.3900 .
C24 H24 0.9300 .
C25 C26 1.3900 .
C25 H25 0.9300 .
C26 H26 0.9300 .
C21' C22' 1.3900 .
C21' C26' 1.3900 .
C22' C23' 1.3900 .
C22' H22' 0.9300 .
C23' C24' 1.3900 .
C23' H23' 0.9300 .
C24' C25' 1.3900 .
C24' H24' 0.9300 .
C25' C26' 1.3900 .
C25' H25' 0.9300 .
C26' H26' 0.9300 .
